data_1500006
loop_
_publ_author_name
'Rajni Sharma'
'Raj Pal Sharma'
'Paloth Venugopalan'
'Miguel Quir\'os'
'Juan M. Salas'
'J. Yu'
'Y. Du'

_publ_contact_author_address
;
     Departamento de Qu\'imica Inorg\'anica
     Facultad de Ciencias
     Universidad de Granada
     18071 Granada
     SPAIN
;
_publ_contact_author_email mquiros@ugr.es
_publ_contact_author_fax 34-58-248526
_publ_contact_author_name 'Miguel Quir\'os'
_publ_contact_author_phone 34-58-240441
_publ_section_title
;
 Capture of aromatic carboxylate anion through second sphere
 coordination: Topological complementarity of
 [cis-Co(en)~2~(N~3~)~2~]^+^ and C~7~H~3~ClNO~4~^-^ ions
;
_journal_name_full 'Journal of Molecular Structure'
_journal_page_first 7
_journal_page_last 14
_journal_paper_doi 10.1016/j.molstruc.2007.10.010
_journal_volume 885
_journal_year 2008
_chemical_formula_moiety 'C4 H16 Co N10 1+, C7 H3 Cl N O4 1-, 1.25 (H2 O)'
_chemical_formula_sum 'C11 H21.5 Cl Co N11 O5.25'
_chemical_formula_weight 486.27
_chemical_name_systematic
; 
 ? 
;
_space_group_IT_number 15
_symmetry_cell_setting monoclinic
_symmetry_space_group_name_Hall '-C 2yc'
_symmetry_space_group_name_H-M 'C 1 2/c 1'
_atom_sites_solution_hydrogens mixed
_atom_sites_solution_primary heavy
_atom_sites_solution_secondary difmap
_audit_creation_method SHELXL-97
_cell_angle_alpha 90.00
_cell_angle_beta 116.426(1)
_cell_angle_gamma 90.00
_cell_formula_units_Z 8
_cell_length_a 21.9843(18)
_cell_length_b 8.7959(7)
_cell_length_c 23.0121(18)
_cell_measurement_reflns_used 4745
_cell_measurement_temperature 298(2)
_cell_measurement_theta_max 27.8
_cell_measurement_theta_min 2.5
_cell_volume 3984.9(6)
_computing_cell_refinement 'Bruker SMART'
_computing_data_collection 'Bruker SMART (Bruker, 1999)'
_computing_data_reduction 'Bruker SAINT (Bruker, 1999)'
_computing_molecular_graphics 'Xtal_GX (Hall & du Boulay, 1997)'
_computing_publication_material SHELXL-97
_computing_structure_refinement 'SHELXL-97 (Sheldrick, 1997a)'
_computing_structure_solution 'SHELXS-97 (Sheldrick, 1997b)'
_diffrn_ambient_temperature 298(2)
_diffrn_detector_area_resol_mean 8.26
_diffrn_measured_fraction_theta_full 0.990
_diffrn_measured_fraction_theta_max 0.902
_diffrn_measurement_device_type 'Bruker SMART APEX CCD system'
_diffrn_measurement_method '\f and \w scans'
_diffrn_radiation_monochromator graphite
_diffrn_radiation_source 'fine-focus sealed tube'
_diffrn_radiation_type MoK\a
_diffrn_radiation_wavelength 0.71073
_diffrn_reflns_av_R_equivalents 0.0229
_diffrn_reflns_av_sigmaI/netI 0.0290
_diffrn_reflns_limit_h_max 26
_diffrn_reflns_limit_h_min -29
_diffrn_reflns_limit_k_max 11
_diffrn_reflns_limit_k_min -9
_diffrn_reflns_limit_l_max 30
_diffrn_reflns_limit_l_min -30
_diffrn_reflns_number 12363
_diffrn_reflns_theta_full 26.20
_diffrn_reflns_theta_max 28.33
_diffrn_reflns_theta_min 1.98
_diffrn_standards_decay_% -0.4
_diffrn_standards_number 303
_exptl_absorpt_coefficient_mu 1.047
_exptl_absorpt_correction_T_max 0.842
_exptl_absorpt_correction_T_min 0.643
_exptl_absorpt_correction_type multi-scan
_exptl_absorpt_process_details 'Bruker SADABS (Bruker, 1999)'
_exptl_crystal_colour red
_exptl_crystal_density_diffrn 1.621
_exptl_crystal_density_method 'not measured'
_exptl_crystal_description irregular
_exptl_crystal_F_000 2004
_exptl_crystal_size_max 0.52
_exptl_crystal_size_mid 0.40
_exptl_crystal_size_min 0.17
_refine_diff_density_max 0.390
_refine_diff_density_min -0.335
_refine_diff_density_rms 0.061
_refine_ls_extinction_method none
_refine_ls_goodness_of_fit_ref 1.061
_refine_ls_hydrogen_treatment mixed
_refine_ls_matrix_type full
_refine_ls_number_parameters 272
_refine_ls_number_reflns 4486
_refine_ls_number_restraints 3
_refine_ls_restrained_S_all 1.061
_refine_ls_R_factor_all 0.0433
_refine_ls_R_factor_gt 0.0369
_refine_ls_shift/su_max 0.001
_refine_ls_shift/su_mean 0.000
_refine_ls_structure_factor_coef Fsqd
_refine_ls_weighting_details 'calc w=1/[\s^2^(Fo^2^)+(0.0500P)^2^+2.0000P] where P=(Fo^2^+2Fc^2^)/3'
_refine_ls_weighting_scheme calc
_refine_ls_wR_factor_gt 0.0923
_refine_ls_wR_factor_ref 0.0954
_reflns_number_gt 3897
_reflns_number_total 4486
_reflns_threshold_expression I>2\s(I)
_cod_data_source_file coaz2cln.cif
_cod_data_source_block coaz2cln
_cod_original_sg_symbol_H-M 'C 2/c'
_cod_original_formula_sum 'C11 H21.50 Cl Co N11 O5.25'
_cod_database_code 1500006

loop_
_symmetry_equiv_pos_as_xyz
'x, y, z'
'-x, y, -z+1/2'
'x+1/2, y+1/2, z'
'-x+1/2, y+1/2, -z+1/2'
'-x, -y, -z'
'x, -y, z-1/2'
'-x+1/2, -y+1/2, -z'
'x+1/2, -y+1/2, z-1/2'

loop_
_atom_site_label
_atom_site_type_symbol
_atom_site_fract_x
_atom_site_fract_y
_atom_site_fract_z
_atom_site_U_iso_or_equiv
_atom_site_adp_type
_atom_site_occupancy
_atom_site_symmetry_multiplicity
_atom_site_calc_flag
_atom_site_refinement_flags
Co Co 0.276990(13) 0.17445(3) 0.166986(12) 0.02780(9) Uani 1 1 d .
N1A N 0.28651(9) 0.2738(2) 0.24699(8) 0.0386(4) Uani 1 1 d .
N2A N 0.30508(10) 0.2020(2) 0.29597(9) 0.0391(4) Uani 1 1 d .
N3A N 0.32265(14) 0.1383(3) 0.34470(11) 0.0689(7) Uani 1 1 d .
N4A N 0.18493(9) 0.1023(2) 0.14462(9) 0.0405(4) Uani 1 1 d .
N5A N 0.15640(9) 0.1478(2) 0.17522(9) 0.0391(4) Uani 1 1 d .
N6A N 0.12599(12) 0.1871(3) 0.20236(12) 0.0617(6) Uani 1 1 d .
N1E N 0.36758(8) 0.2516(2) 0.18545(8) 0.0364(4) Uani 1 1 d .
H11E H 0.3969 0.2317 0.2269 0.044 Uiso 1 1 d R
H12E H 0.3827 0.2055 0.1595 0.044 Uiso 1 1 d R
C1E C 0.36305(12) 0.4177(3) 0.17367(12) 0.0476(6) Uani 1 1 d .
H13E H 0.4019 0.4532 0.1681 0.057 Uiso 1 1 d R
H14E H 0.3620 0.4712 0.2101 0.057 Uiso 1 1 d R
C2E C 0.29858(13) 0.4445(3) 0.11311(12) 0.0468(5) Uani 1 1 d .
H23E H 0.2891 0.5525 0.1068 0.056 Uiso 1 1 d R
H24E H 0.3025 0.4047 0.0756 0.056 Uiso 1 1 d R
N2E N 0.24337(9) 0.36496(19) 0.12146(8) 0.0358(4) Uani 1 1 d .
H21E H 0.2084 0.3469 0.0823 0.043 Uiso 1 1 d R
H22E H 0.2283 0.4242 0.1442 0.043 Uiso 1 1 d R
N3E N 0.31430(9) -0.01955(19) 0.20911(8) 0.0357(4) Uani 1 1 d .
H31E H 0.3527 -0.0036 0.2457 0.043 Uiso 1 1 d R
H32E H 0.2843 -0.0668 0.2197 0.043 Uiso 1 1 d R
C3E C 0.32872(13) -0.1153(3) 0.16360(11) 0.0473(6) Uani 1 1 d .
H33E H 0.3310 -0.2215 0.1757 0.057 Uiso 1 1 d R
H34E H 0.3719 -0.0865 0.1649 0.057 Uiso 1 1 d R
C4E C 0.27289(13) -0.0913(2) 0.09736(11) 0.0461(5) Uani 1 1 d .
H43E H 0.2841 -0.1390 0.0654 0.055 Uiso 1 1 d R
H44E H 0.2311 -0.1359 0.0940 0.055 Uiso 1 1 d R
N4E N 0.26433(8) 0.07520(18) 0.08588(8) 0.0321(4) Uani 1 1 d .
H41E H 0.2226 0.0954 0.0542 0.039 Uiso 1 1 d R
H42E H 0.2951 0.1103 0.0734 0.039 Uiso 1 1 d R
C1 C 0.45338(10) 0.2112(2) 0.02527(10) 0.0353(4) Uani 1 1 d .
C11 C 0.40268(11) 0.1703(2) 0.05078(10) 0.0363(5) Uani 1 1 d .
O11 O 0.34149(8) 0.1909(2) 0.01372(8) 0.0492(4) Uani 1 1 d .
O12 O 0.42529(8) 0.1176(2) 0.10672(8) 0.0513(4) Uani 1 1 d .
C2 C 0.50885(11) 0.3067(2) 0.05836(11) 0.0391(5) Uani 1 1 d .
Cl Cl 0.52321(3) 0.38999(8) 0.13175(3) 0.05904(18) Uani 1 1 d .
C3 C 0.55323(12) 0.3447(3) 0.03316(12) 0.0465(6) Uani 1 1 d .
H3 H 0.5895 0.4104 0.0551 0.056 Uiso 1 1 d R
C4 C 0.54224(11) 0.2824(3) -0.02536(12) 0.0455(5) Uani 1 1 d .
N4 N 0.58871(12) 0.3231(3) -0.05341(13) 0.0620(6) Uani 1 1 d .
O41 O 0.57792(14) 0.2700(3) -0.10576(13) 0.0896(8) Uani 1 1 d .
O42 O 0.63402(12) 0.4132(4) -0.02377(12) 0.1150(11) Uani 1 1 d .
C5 C 0.48904(13) 0.1852(3) -0.05979(12) 0.0468(6) Uani 1 1 d .
H5 H 0.4831 0.1437 -0.0991 0.056 Uiso 1 1 d R
C6 C 0.44466(12) 0.1515(3) -0.03387(11) 0.0422(5) Uani 1 1 d .
H6 H 0.4079 0.0878 -0.0567 0.051 Uiso 1 1 d R
O1W O 0.46144(12) 0.0235(4) 0.28964(11) 0.1001(9) Uani 1 1 d D
H11W H 0.4915(16) 0.059(4) 0.3254(11) 0.120 Uiso 1 1 d D
H12W H 0.480(2) -0.057(3) 0.284(2) 0.120 Uiso 1 1 d D
O2W O 0.0000 0.2161(16) 0.2500 0.182(5) Uiso 0.50 2 d SPD
H21W H 0.009(7) 0.1560 0.225(5) 0.218 Uiso 0.50 1 d PD

loop_
_atom_site_aniso_label
_atom_site_aniso_U_11
_atom_site_aniso_U_22
_atom_site_aniso_U_33
_atom_site_aniso_U_23
_atom_site_aniso_U_13
_atom_site_aniso_U_12
Co 0.02966(15) 0.02983(15) 0.02613(15) -0.00131(10) 0.01441(11) -0.00235(10)
N1A 0.0472(10) 0.0400(10) 0.0315(9) -0.0052(8) 0.0204(8) -0.0018(8)
N2A 0.0459(10) 0.0406(10) 0.0348(10) -0.0079(8) 0.0215(8) -0.0108(8)
N3A 0.100(2) 0.0644(15) 0.0395(12) 0.0041(11) 0.0289(13) -0.0166(13)
N4A 0.0351(9) 0.0518(11) 0.0407(10) -0.0080(8) 0.0223(8) -0.0079(8)
N5A 0.0386(10) 0.0427(10) 0.0376(9) -0.0035(8) 0.0186(9) -0.0086(8)
N6A 0.0567(13) 0.0807(16) 0.0634(14) -0.0257(12) 0.0408(12) -0.0153(11)
N1E 0.0335(9) 0.0419(10) 0.0346(9) -0.0032(8) 0.0157(7) -0.0057(7)
C1E 0.0514(14) 0.0408(12) 0.0570(14) -0.0099(11) 0.0299(12) -0.0163(10)
C2E 0.0652(15) 0.0336(12) 0.0512(13) 0.0033(10) 0.0346(12) -0.0049(10)
N2E 0.0409(10) 0.0360(9) 0.0316(8) 0.0012(7) 0.0172(8) 0.0044(7)
N3E 0.0412(9) 0.0347(9) 0.0331(8) 0.0016(7) 0.0183(8) -0.0005(7)
C3E 0.0631(15) 0.0370(12) 0.0444(12) 0.0003(10) 0.0261(12) 0.0078(10)
C4E 0.0594(15) 0.0366(12) 0.0419(12) -0.0083(9) 0.0220(11) -0.0011(10)
N4E 0.0327(8) 0.0368(9) 0.0287(8) -0.0024(7) 0.0154(7) -0.0034(7)
C1 0.0303(10) 0.0413(11) 0.0352(10) 0.0034(9) 0.0155(9) 0.0036(8)
C11 0.0343(11) 0.0422(11) 0.0352(11) -0.0050(9) 0.0181(9) -0.0025(8)
O11 0.0302(8) 0.0780(12) 0.0408(9) 0.0018(8) 0.0172(7) -0.0009(7)
O12 0.0422(9) 0.0750(12) 0.0413(9) 0.0125(8) 0.0226(8) 0.0034(8)
C2 0.0359(11) 0.0453(12) 0.0371(11) 0.0005(9) 0.0170(9) 0.0005(9)
Cl 0.0606(4) 0.0681(4) 0.0489(3) -0.0177(3) 0.0249(3) -0.0174(3)
C3 0.0350(11) 0.0539(14) 0.0516(14) 0.0060(11) 0.0201(11) -0.0027(10)
C4 0.0378(12) 0.0543(14) 0.0551(14) 0.0149(11) 0.0302(11) 0.0078(10)
N4 0.0525(13) 0.0795(16) 0.0701(16) 0.0187(13) 0.0417(13) 0.0050(11)
O41 0.121(2) 0.0849(16) 0.1154(19) -0.0099(15) 0.1002(18) -0.0064(14)
O42 0.0690(15) 0.206(3) 0.0793(16) 0.0006(19) 0.0413(14) -0.0600(19)
C5 0.0494(13) 0.0556(14) 0.0451(13) 0.0020(11) 0.0298(11) 0.0095(11)
C6 0.0396(12) 0.0496(13) 0.0410(12) -0.0048(10) 0.0211(10) -0.0024(9)
O1W 0.0546(14) 0.172(3) 0.0500(12) -0.0045(16) 0.0019(11) -0.0260(15)

loop_
_atom_type_symbol
_atom_type_description
_atom_type_scat_dispersion_real
_atom_type_scat_dispersion_imag
_atom_type_scat_source
C C 0.0033 0.0016 'International Tables Vol C Tables 4.2.6.8 and 6.1.1.4'
H H 0.0000 0.0000 'International Tables Vol C Tables 4.2.6.8 and 6.1.1.4'
N N 0.0061 0.0033 'International Tables Vol C Tables 4.2.6.8 and 6.1.1.4'
O O 0.0106 0.0060 'International Tables Vol C Tables 4.2.6.8 and 6.1.1.4'
Cl Cl 0.1484 0.1585 'International Tables Vol C Tables 4.2.6.8 and 6.1.1.4'
Co Co 0.3494 0.9721 'International Tables Vol C Tables 4.2.6.8 and 6.1.1.4'

loop_
_geom_angle_atom_site_label_1
_geom_angle_atom_site_label_2
_geom_angle_atom_site_label_3
_geom_angle
N2E Co N3E 175.93(7)
N2E Co N4A 92.14(8)
N3E Co N4A 90.22(8)
N2E Co N1A 88.74(8)
N3E Co N1A 94.44(7)
N4A Co N1A 93.28(8)
N2E Co N1E 85.65(7)
N3E Co N1E 91.90(7)
N4A Co N1E 177.32(7)
N1A Co N1E 88.20(7)
N2E Co N4E 90.69(7)
N3E Co N4E 86.21(7)
N4A Co N4E 85.03(7)
N1A Co N4E 178.19(7)
N1E Co N4E 93.46(7)
N2A N1A Co 119.92(15)
N3A N2A N1A 176.9(2)
N5A N4A Co 119.07(15)
N6A N5A N4A 176.3(2)
C1E N1E Co 108.80(13)
C1E N1E H11E 110.1
Co N1E H11E 110.0
C1E N1E H12E 109.8
Co N1E H12E 109.9
H11E N1E H12E 108.3
N1E C1E C2E 106.49(17)
N1E C1E H13E 110.5
C2E C1E H13E 110.5
N1E C1E H14E 110.2
C2E C1E H14E 110.5
H13E C1E H14E 108.6
N2E C2E C1E 107.14(18)
N2E C2E H23E 110.4
C1E C2E H23E 110.1
N2E C2E H24E 110.3
C1E C2E H24E 110.4
H23E C2E H24E 108.5
C2E N2E Co 109.86(14)
C2E N2E H21E 109.6
Co N2E H21E 109.7
C2E N2E H22E 109.7
Co N2E H22E 109.7
H21E N2E H22E 108.2
C3E N3E Co 108.65(13)
C3E N3E H31E 110.1
Co N3E H31E 109.9
C3E N3E H32E 109.9
Co N3E H32E 109.9
H31E N3E H32E 108.3
N3E C3E C4E 107.76(19)
N3E C3E H33E 110.1
C4E C3E H33E 110.2
N3E C3E H34E 110.1
C4E C3E H34E 110.2
H33E C3E H34E 108.5
N4E C4E C3E 107.69(18)
N4E C4E H43E 110.3
C3E C4E H43E 110.2
N4E C4E H44E 110.2
C3E C4E H44E 110.1
H43E C4E H44E 108.5
C4E N4E Co 108.42(13)
C4E N4E H41E 110.0
Co N4E H41E 110.1
C4E N4E H42E 110.0
Co N4E H42E 110.0
H41E N4E H42E 108.4
C6 C1 C2 117.9(2)
C6 C1 C11 118.98(19)
C2 C1 C11 123.10(19)
O11 C11 O12 125.1(2)
O11 C11 C1 117.18(19)
O12 C11 C1 117.69(19)
C3 C2 C1 121.8(2)
C3 C2 Cl 116.74(18)
C1 C2 Cl 121.43(17)
C4 C3 C2 117.9(2)
C4 C3 H3 121.0
C2 C3 H3 121.2
C3 C4 C5 123.0(2)
C3 C4 N4 118.6(2)
C5 C4 N4 118.3(2)
O41 N4 O42 123.8(2)
O41 N4 C4 118.3(2)
O42 N4 C4 117.8(3)
C4 C5 C6 117.8(2)
C4 C5 H5 121.2
C6 C5 H5 121.1
C5 C6 C1 121.7(2)
C5 C6 H6 119.1
C1 C6 H6 119.2
H11W O1W H12W 103(4)

loop_
_geom_bond_atom_site_label_1
_geom_bond_atom_site_label_2
_geom_bond_distance
Co N2E 1.9397(17)
Co N3E 1.9536(17)
Co N4A 1.9588(17)
Co N1A 1.9632(17)
Co N1E 1.9633(16)
Co N4E 1.9648(16)
N1A N2A 1.194(2)
N2A N3A 1.156(3)
N4A N5A 1.201(3)
N5A N6A 1.152(3)
N1E C1E 1.481(3)
N1E H11E 0.9000
N1E H12E 0.9000
C1E C2E 1.499(3)
C1E H13E 0.9700
C1E H14E 0.9700
C2E N2E 1.485(3)
C2E H23E 0.9700
C2E H24E 0.9700
N2E H21E 0.9000
N2E H22E 0.9000
N3E C3E 1.484(3)
N3E H31E 0.9000
N3E H32E 0.9000
C3E C4E 1.486(3)
C3E H33E 0.9700
C3E H34E 0.9700
C4E N4E 1.485(3)
C4E H43E 0.9700
C4E H44E 0.9700
N4E H41E 0.9000
N4E H42E 0.9000
C1 C6 1.390(3)
C1 C2 1.395(3)
C1 C11 1.516(3)
C11 O11 1.244(3)
C11 O12 1.245(3)
C2 C3 1.380(3)
C2 Cl 1.736(2)
C3 C4 1.372(3)
C3 H3 0.9300
C4 C5 1.379(4)
C4 N4 1.475(3)
N4 O41 1.213(3)
N4 O42 1.217(3)
C5 C6 1.383(3)
C5 H5 0.9300
C6 H6 0.9300
O1W H11W 0.853(10)
O1W H12W 0.849(10)
O2W H21W 0.867(10)

loop_
_geom_hbond_atom_site_label_D
_geom_hbond_atom_site_label_H
_geom_hbond_atom_site_label_A
_geom_hbond_distance_DH
_geom_hbond_distance_HA
_geom_hbond_distance_DA
_geom_hbond_angle_DHA
_geom_hbond_site_symmetry_A
N1E H11E O1W 0.90 2.37 3.103(3) 138.4 .
N1E H12E O12 0.90 1.99 2.886(2) 173.7 .
N2E H21E O11 0.90 2.01 2.869(2) 159.1 7
N2E H22E N3A 0.90 2.26 3.082(3) 151.2 4
N3E H31E O1W 0.90 2.15 2.951(3) 147.0 .
N4E H42E O11 0.90 2.16 3.030(2) 161.8 .
N4E H41E O11 0.90 2.45 3.186(2) 139.3 7
N4E H41E O42 0.90 2.54 3.189(3) 129.2 3_445
O1W H11W O12 0.853(10) 1.873(16) 2.700(3) 163(4) 2_655
O2W H21W O41 0.867(10) 2.63(12) 2.984(3) 105(9) 7
